data_1563987
loop_
_publ_author_name
'Marandi, Farzin'
'Moeini, Keyvan'
'Alizadeh, Fereshteh'
'Mardani, Zahra'
'Quah, Ching Kheng'
'Loh, Wan-Sin'
'Woollins, J. Derek'

_publ_section_title
;
 Treatment of cadmium(II) and zinc(II) with N2-donor linkages in presence
 of \b-diketone ligand; supported by structural, spectral, theoretical and
 docking studies
;
_journal_name_full 'Inorganica Chimica Acta'
_journal_page_first 717
_journal_page_last 725
_journal_paper_doi 10.1016/j.ica.2018.07.014
_journal_volume 482
_journal_year 2018
_chemical_formula_moiety 'C19 H16 Cd N O4'
_chemical_formula_sum 'C19 H16 Cd N O4'
_chemical_formula_weight 434.73
_space_group_crystal_system triclinic
_space_group_IT_number 2
_space_group_name_Hall '-P 1'
_space_group_name_H-M_alt 'P -1'
_atom_sites_solution_hydrogens geom
_audit_creation_method SHELXL-2014/7
_cell_angle_alpha 94.274(6)
_cell_angle_beta 102.239(4)
_cell_angle_gamma 109.674(4)
_cell_formula_units_Z 2
_cell_length_a 6.5640(19)
_cell_length_b 9.733(3)
_cell_length_c 15.095(4)
_cell_measurement_reflns_used 4860
_cell_measurement_temperature 296(2)
_cell_measurement_theta_max 25.35
_cell_measurement_theta_min 2.45
_cell_volume 876.2(4)
_computing_cell_refinement 'SAINT (Bruker, 2009)'
_computing_data_collection 'APEX2 (Bruker, 2009)'
_computing_data_reduction 'SAINT (Bruker, 2009)'
_computing_molecular_graphics
;
SHELXTL (Sheldrick, 2008)
;
_computing_publication_material
;
PLATON (Spek, 2009)
;
_computing_structure_refinement 'SHELXL-2014 (Sheldrick, 2015)'
_computing_structure_solution 'SHELXS-2013 (Sheldrick, 2008)'
_diffrn_ambient_temperature 296(2)
_diffrn_measured_fraction_theta_full 1.000
_diffrn_measured_fraction_theta_max 0.993
_diffrn_measurement_device_type 'Bruker APEX Duo CCD area detector'
_diffrn_measurement_method '\f and \w scans'
_diffrn_radiation_monochromator graphite
_diffrn_radiation_source 'fine-focus sealed tube'
_diffrn_radiation_type MoK\a
_diffrn_radiation_wavelength 0.71073
_diffrn_reflns_av_unetI/netI 0.0373
_diffrn_reflns_Laue_measured_fraction_full 1.000
_diffrn_reflns_Laue_measured_fraction_max 0.993
_diffrn_reflns_limit_h_max 7
_diffrn_reflns_limit_h_min -8
_diffrn_reflns_limit_k_max 11
_diffrn_reflns_limit_k_min -11
_diffrn_reflns_limit_l_max 18
_diffrn_reflns_limit_l_min -18
_diffrn_reflns_number 3296
_diffrn_reflns_point_group_measured_fraction_full 1.000
_diffrn_reflns_point_group_measured_fraction_max 0.993
_diffrn_reflns_theta_full 25.242
_diffrn_reflns_theta_max 25.774
_diffrn_reflns_theta_min 1.398
_exptl_absorpt_coefficient_mu 1.269
_exptl_absorpt_correction_T_max 0.7564
_exptl_absorpt_correction_T_min 0.6376
_exptl_absorpt_correction_type multi-scan
_exptl_absorpt_process_details '(<i>SADABS</i>; Bruker, 2009)'
_exptl_crystal_colour colourless
_exptl_crystal_density_diffrn 1.648
_exptl_crystal_description plate
_exptl_crystal_F_000 434
_exptl_crystal_size_max 0.354
_exptl_crystal_size_mid 0.176
_exptl_crystal_size_min 0.028
_refine_diff_density_max 1.211
_refine_diff_density_min -0.565
_refine_diff_density_rms 0.093
_refine_ls_extinction_coef .
_refine_ls_extinction_method none
_refine_ls_goodness_of_fit_ref 1.113
_refine_ls_hydrogen_treatment constr
_refine_ls_matrix_type full
_refine_ls_number_parameters 229
_refine_ls_number_reflns 3296
_refine_ls_number_restraints 0
_refine_ls_restrained_S_all 1.113
_refine_ls_R_factor_all 0.0450
_refine_ls_R_factor_gt 0.0395
_refine_ls_shift/su_max 0.000
_refine_ls_shift/su_mean 0.000
_refine_ls_structure_factor_coef Fsqd
_refine_ls_weighting_details 'w=1/[\s^2^(Fo^2^)+(0.0366P)^2^+1.6517P] where P=(Fo^2^+2Fc^2^)/3'
_refine_ls_weighting_scheme calc
_refine_ls_wR_factor_gt 0.0924
_refine_ls_wR_factor_ref 0.0949
_reflns_Friedel_coverage 0.000
_reflns_Friedel_fraction_full .
_reflns_Friedel_fraction_max .
_reflns_number_gt 3043
_reflns_number_total 3296
_reflns_threshold_expression 'I > 2\s(I)'
_cod_data_source_file ICA-2018-482-717.cif
_cod_data_source_block z
_cod_database_code 1563987
_shelx_shelxl_version_number 2014/7
_shelx_space_group_comment
;
The symmetry employed for this shelxl refinement is uniquely defined
by the following loop, which should always be used as a source of
symmetry information in preference to the above space-group names.
They are only intended as comments.
;
_shelx_estimated_absorpt_t_min 0.662
_shelx_estimated_absorpt_t_max 0.965

loop_
_space_group_symop_operation_xyz
'x, y, z'
'-x, -y, -z'

loop_
_atom_site_label
_atom_site_type_symbol
_atom_site_fract_x
_atom_site_fract_y
_atom_site_fract_z
_atom_site_U_iso_or_equiv
_atom_site_adp_type
_atom_site_occupancy
_atom_site_site_symmetry_order
_atom_site_calc_flag
_atom_site_refinement_flags_posn
_atom_site_refinement_flags_adp
_atom_site_refinement_flags_occupancy
_atom_site_disorder_assembly
_atom_site_disorder_group
Cd1 Cd 0.90371(7) 0.83881(5) 0.56968(3) 0.03844(14) Uani 1 1 d . . . . .
O1 O 0.6477(7) 0.7043(5) 0.6372(3) 0.0482(10) Uani 1 1 d . . . . .
O2 O 1.0420(7) 0.9739(4) 0.7064(3) 0.0488(9) Uani 1 1 d . . . . .
O3 O 0.6175(7) 0.7853(5) 0.4430(3) 0.0538(11) Uani 1 1 d . . . . .
O4 O 0.7870(7) 1.0229(5) 0.4770(3) 0.0519(11) Uani 1 1 d . . . . .
N1 N 0.9743(7) 0.6288(5) 0.5315(3) 0.0364(10) Uani 1 1 d . . . . .
C1 C 0.2809(12) 0.6914(8) 0.7797(5) 0.0555(17) Uani 1 1 d . . . . .
H1A H 0.3262 0.7922 0.7997 0.067 Uiso 1 1 calc R U . . .
C2 C 0.0849(13) 0.5952(10) 0.7944(5) 0.069(2) Uani 1 1 d . . . . .
H2A H -0.0053 0.6321 0.8211 0.083 Uiso 1 1 calc R U . . .
C3 C 0.0238(14) 0.4458(10) 0.7696(6) 0.077(2) Uani 1 1 d . . . . .
H3A H -0.1043 0.3813 0.7820 0.093 Uiso 1 1 calc R U . . .
C4 C 0.1514(14) 0.3913(9) 0.7266(6) 0.071(2) Uani 1 1 d . . . . .
H4A H 0.1100 0.2898 0.7101 0.085 Uiso 1 1 calc R U . . .
C5 C 0.3399(12) 0.4863(7) 0.7078(5) 0.0572(18) Uani 1 1 d . . . . .
H5A H 0.4223 0.4490 0.6764 0.069 Uiso 1 1 calc R U . . .
C6 C 0.4088(10) 0.6380(6) 0.7354(4) 0.0416(13) Uani 1 1 d . . . . .
C7 C 0.6169(10) 0.7375(6) 0.7144(4) 0.0410(13) Uani 1 1 d . . . . .
C8 C 0.7598(10) 0.8581(7) 0.7812(4) 0.0452(14) Uani 1 1 d . . . . .
H8A H 0.7185 0.8674 0.8359 0.054 Uiso 1 1 calc R U . . .
C9 C 0.9571(10) 0.9659(6) 0.7748(4) 0.0450(14) Uani 1 1 d . . . . .
C10 C 1.0845(13) 1.0836(7) 0.8564(4) 0.0540(17) Uani 1 1 d . . . . .
C11 C 1.3113(17) 1.1454(9) 0.8728(6) 0.080(2) Uani 1 1 d . . . . .
H11A H 1.3828 1.1137 0.8331 0.096 Uiso 1 1 calc R U . . .
C12 C 1.437(2) 1.2543(11) 0.9474(7) 0.109(4) Uani 1 1 d . . . . .
H12A H 1.5923 1.2919 0.9595 0.130 Uiso 1 1 calc R U . . .
C13 C 1.332(2) 1.3058(10) 1.0030(6) 0.100(4) Uani 1 1 d . . . . .
H13A H 1.4157 1.3804 1.0525 0.120 Uiso 1 1 calc R U . . .
C14 C 1.107(2) 1.2485(11) 0.9863(6) 0.091(3) Uani 1 1 d . . . . .
H14A H 1.0349 1.2853 1.0237 0.109 Uiso 1 1 calc R U . . .
C15 C 0.9833(17) 1.1362(9) 0.9142(5) 0.075(2) Uani 1 1 d . . . . .
H15A H 0.8288 1.0953 0.9045 0.090 Uiso 1 1 calc R U . . .
C17 C 1.1484(9) 0.6314(6) 0.4991(4) 0.0415(13) Uani 1 1 d . . . . .
H17A H 1.2549 0.7222 0.4974 0.050 Uiso 1 1 calc R U . . .
C18 C 0.8243(9) 0.4962(6) 0.5320(4) 0.0404(12) Uani 1 1 d . . . . .
H18A H 0.6994 0.4901 0.5536 0.048 Uiso 1 1 calc R U . . .
C19 C 0.4718(12) 0.9296(9) 0.3485(5) 0.068(2) Uani 1 1 d . . . . .
H19A H 0.5474 1.0099 0.3200 0.102 Uiso 1 1 calc R U . . .
H19B H 0.3568 0.9508 0.3704 0.102 Uiso 1 1 calc R U . . .
H19C H 0.4060 0.8404 0.3045 0.102 Uiso 1 1 calc R U . . .
C20 C 0.6329(9) 0.9109(6) 0.4260(4) 0.0411(13) Uani 1 1 d . . . . .

loop_
_atom_site_aniso_label
_atom_site_aniso_U_11
_atom_site_aniso_U_22
_atom_site_aniso_U_33
_atom_site_aniso_U_23
_atom_site_aniso_U_13
_atom_site_aniso_U_12
Cd1 0.0362(2) 0.03097(19) 0.0477(2) 0.00321(14) 0.01424(18) 0.00990(17)
O1 0.048(2) 0.043(2) 0.051(3) -0.0010(19) 0.025(2) 0.0074(19)
O2 0.044(2) 0.049(2) 0.045(2) -0.0011(17) 0.014(2) 0.007(2)
O3 0.048(2) 0.037(2) 0.074(3) 0.015(2) 0.012(2) 0.0130(19)
O4 0.046(2) 0.043(2) 0.063(3) 0.001(2) 0.022(2) 0.007(2)
N1 0.036(2) 0.030(2) 0.046(3) 0.0048(19) 0.012(2) 0.0142(19)
C1 0.060(4) 0.055(4) 0.054(4) 0.007(3) 0.023(3) 0.020(3)
C2 0.056(4) 0.093(6) 0.061(5) 0.011(4) 0.029(4) 0.022(4)
C3 0.060(5) 0.086(6) 0.073(5) 0.021(5) 0.028(4) 0.002(4)
C4 0.066(5) 0.052(4) 0.080(5) 0.017(4) 0.016(4) 0.004(4)
C5 0.067(5) 0.046(3) 0.058(4) 0.010(3) 0.020(3) 0.018(3)
C6 0.045(3) 0.042(3) 0.039(3) 0.011(2) 0.011(3) 0.016(3)
C7 0.044(3) 0.039(3) 0.046(3) 0.012(3) 0.012(3) 0.020(3)
C8 0.052(3) 0.045(3) 0.038(3) 0.007(3) 0.013(3) 0.016(3)
C9 0.051(3) 0.037(3) 0.049(3) 0.007(3) 0.010(3) 0.020(3)
C10 0.073(5) 0.043(3) 0.040(3) 0.005(3) 0.007(3) 0.018(3)
C11 0.072(5) 0.071(5) 0.077(5) -0.015(4) 0.014(5) 0.009(5)
C12 0.089(7) 0.086(7) 0.095(7) -0.020(6) -0.023(6) -0.002(6)
C13 0.144(10) 0.062(5) 0.054(5) -0.007(4) -0.011(6) 0.012(6)
C14 0.130(9) 0.070(6) 0.057(5) -0.011(4) 0.019(6) 0.024(6)
C15 0.101(6) 0.063(5) 0.049(4) -0.004(4) 0.017(4) 0.018(5)
C17 0.037(3) 0.028(3) 0.059(4) 0.001(3) 0.019(3) 0.009(2)
C18 0.034(3) 0.036(3) 0.054(3) 0.004(2) 0.020(3) 0.013(2)
C19 0.053(4) 0.085(5) 0.071(5) 0.029(4) 0.012(4) 0.029(4)
C20 0.033(3) 0.038(3) 0.053(4) 0.007(3) 0.017(3) 0.010(2)

loop_
_atom_type_symbol
_atom_type_description
_atom_type_scat_dispersion_real
_atom_type_scat_dispersion_imag
_atom_type_scat_source
C C 0.0033 0.0016 'International Tables Vol C Tables 4.2.6.8 and 6.1.1.4'
H H 0.0000 0.0000 'International Tables Vol C Tables 4.2.6.8 and 6.1.1.4'
N N 0.0061 0.0033 'International Tables Vol C Tables 4.2.6.8 and 6.1.1.4'
O O 0.0106 0.0060 'International Tables Vol C Tables 4.2.6.8 and 6.1.1.4'
Cd Cd -0.8075 1.2024 'International Tables Vol C Tables 4.2.6.8 and 6.1.1.4'

loop_
_geom_angle_atom_site_label_1
_geom_angle_atom_site_label_2
_geom_angle_atom_site_label_3
_geom_angle
_geom_angle_site_symmetry_1
_geom_angle_site_symmetry_3
O2 Cd1 O1 82.50(15) . .
O2 Cd1 O3 141.54(18) . .
O1 Cd1 O3 86.08(16) . .
O2 Cd1 N1 123.10(17) . .
O1 Cd1 N1 88.31(16) . .
O3 Cd1 N1 92.97(16) . .
O2 Cd1 O4 90.51(16) . 2_776
O1 Cd1 O4 169.91(17) . 2_776
O3 Cd1 O4 103.87(16) . 2_776
N1 Cd1 O4 89.44(16) . 2_776
O2 Cd1 O4 99.90(15) . .
O1 Cd1 O4 114.79(16) . .
O3 Cd1 O4 52.86(14) . .
N1 Cd1 O4 134.04(15) . .
O4 Cd1 O4 73.50(18) 2_776 .
C7 O1 Cd1 128.2(4) . .
C9 O2 Cd1 129.0(4) . .
C20 O3 Cd1 101.4(4) . .
C20 O4 Cd1 122.5(4) . 2_776
C20 O4 Cd1 86.3(4) . .
Cd1 O4 Cd1 106.50(18) 2_776 .
C17 N1 C18 117.1(5) . .
C17 N1 Cd1 122.8(4) . .
C18 N1 Cd1 119.7(4) . .
C6 C1 C2 120.2(7) . .
C6 C1 H1A 119.9 . .
C2 C1 H1A 119.9 . .
C3 C2 C1 120.1(8) . .
C3 C2 H2A 120.0 . .
C1 C2 H2A 120.0 . .
C2 C3 C4 120.1(7) . .
C2 C3 H3A 119.9 . .
C4 C3 H3A 119.9 . .
C3 C4 C5 120.1(7) . .
C3 C4 H4A 120.0 . .
C5 C4 H4A 120.0 . .
C4 C5 C6 120.6(7) . .
C4 C5 H5A 119.7 . .
C6 C5 H5A 119.7 . .
C1 C6 C5 118.8(6) . .
C1 C6 C7 122.4(5) . .
C5 C6 C7 118.8(6) . .
O1 C7 C8 125.6(5) . .
O1 C7 C6 116.5(5) . .
C8 C7 C6 117.9(5) . .
C9 C8 C7 127.3(6) . .
C9 C8 H8A 116.4 . .
C7 C8 H8A 116.4 . .
O2 C9 C8 126.4(6) . .
O2 C9 C10 116.1(6) . .
C8 C9 C10 117.5(6) . .
C11 C10 C15 118.0(7) . .
C11 C10 C9 119.0(7) . .
C15 C10 C9 123.0(7) . .
C10 C11 C12 121.3(10) . .
C10 C11 H11A 119.3 . .
C12 C11 H11A 119.3 . .
C13 C12 C11 119.4(11) . .
C13 C12 H12A 120.3 . .
C11 C12 H12A 120.3 . .
C14 C13 C12 120.1(9) . .
C14 C13 H13A 120.0 . .
C12 C13 H13A 120.0 . .
C13 C14 C15 120.1(10) . .
C13 C14 H14A 119.9 . .
C15 C14 H14A 119.9 . .
C10 C15 C14 121.0(10) . .
C10 C15 H15A 119.5 . .
C14 C15 H15A 119.5 . .
N1 C17 C18 121.9(5) . 2_766
N1 C17 H17A 119.0 . .
C18 C17 H17A 119.0 2_766 .
N1 C18 C17 121.0(5) . 2_766
N1 C18 H18A 119.5 . .
C17 C18 H18A 119.5 2_766 .
C20 C19 H19A 109.5 . .
C20 C19 H19B 109.5 . .
H19A C19 H19B 109.5 . .
C20 C19 H19C 109.5 . .
H19A C19 H19C 109.5 . .
H19B C19 H19C 109.5 . .
O3 C20 O4 119.4(6) . .
O3 C20 C19 120.4(6) . .
O4 C20 C19 120.2(6) . .

loop_
_geom_bond_atom_site_label_1
_geom_bond_atom_site_label_2
_geom_bond_distance
_geom_bond_site_symmetry_2
Cd1 O2 2.194(4) .
Cd1 O1 2.240(4) .
Cd1 O3 2.264(5) .
Cd1 N1 2.303(4) .
Cd1 O4 2.311(4) 2_776
Cd1 O4 2.569(5) .
O1 C7 1.262(7) .
O2 C9 1.268(7) .
O3 C20 1.243(7) .
O4 C20 1.268(7) .
O4 Cd1 2.311(4) 2_776
N1 C17 1.328(7) .
N1 C18 1.335(7) .
C1 C6 1.379(9) .
C1 C2 1.386(10) .
C1 H1A 0.9300 .
C2 C3 1.370(12) .
C2 H2A 0.9300 .
C3 C4 1.372(12) .
C3 H3A 0.9300 .
C4 C5 1.372(10) .
C4 H4A 0.9300 .
C5 C6 1.392(8) .
C5 H5A 0.9300 .
C6 C7 1.497(8) .
C7 C8 1.398(8) .
C8 C9 1.393(9) .
C8 H8A 0.9300 .
C9 C10 1.495(9) .
C10 C11 1.363(12) .
C10 C15 1.369(11) .
C11 C12 1.383(12) .
C11 H11A 0.9300 .
C12 C13 1.356(16) .
C12 H12A 0.9300 .
C13 C14 1.355(16) .
C13 H13A 0.9300 .
C14 C15 1.374(11) .
C14 H14A 0.9300 .
C15 H15A 0.9300 .
C17 C18 1.377(8) 2_766
C17 H17A 0.9300 .
C18 C17 1.377(8) 2_766
C18 H18A 0.9300 .
C19 C20 1.469(9) .
C19 H19A 0.9600 .
C19 H19B 0.9600 .
C19 H19C 0.9600 .

loop_
_geom_hbond_atom_site_label_D
_geom_hbond_atom_site_label_H
_geom_hbond_atom_site_label_A
_geom_hbond_distance_DH
_geom_hbond_distance_HA
_geom_hbond_distance_DA
_geom_hbond_angle_DHA
_geom_hbond_site_symmetry_A
_geom_hbond_publ_flag
C17 H17A O3 0.9300 2.5800 3.261(8) 131.00 1_655 yes
C17 H17A O4 0.9300 2.6000 3.229(7) 126.00 2_776 yes
C18 H18A O1 0.9300 2.5100 3.138(8) 125.00 . yes

loop_
_geom_torsion_atom_site_label_1
_geom_torsion_atom_site_label_2
_geom_torsion_atom_site_label_3
_geom_torsion_atom_site_label_4
_geom_torsion
_geom_torsion_site_symmetry_1
_geom_torsion_site_symmetry_2
_geom_torsion_site_symmetry_3
_geom_torsion_site_symmetry_4
C6 C1 C2 C3 3.6(12) . . . .
C1 C2 C3 C4 -2.8(13) . . . .
C2 C3 C4 C5 -0.3(13) . . . .
C3 C4 C5 C6 2.6(12) . . . .
C2 C1 C6 C5 -1.3(10) . . . .
C2 C1 C6 C7 177.5(6) . . . .
C4 C5 C6 C1 -1.8(10) . . . .
C4 C5 C6 C7 179.4(6) . . . .
Cd1 O1 C7 C8 -10.3(9) . . . .
Cd1 O1 C7 C6 169.8(4) . . . .
C1 C6 C7 O1 -139.6(6) . . . .
C5 C6 C7 O1 39.2(8) . . . .
C1 C6 C7 C8 40.4(8) . . . .
C5 C6 C7 C8 -140.7(6) . . . .
O1 C7 C8 C9 2.0(11) . . . .
C6 C7 C8 C9 -178.0(6) . . . .
Cd1 O2 C9 C8 6.2(9) . . . .
Cd1 O2 C9 C10 -174.5(4) . . . .
C7 C8 C9 O2 0.3(11) . . . .
C7 C8 C9 C10 -179.0(6) . . . .
O2 C9 C10 C11 -29.9(10) . . . .
C8 C9 C10 C11 149.5(7) . . . .
O2 C9 C10 C15 147.9(7) . . . .
C8 C9 C10 C15 -32.7(10) . . . .
C15 C10 C11 C12 2.3(13) . . . .
C9 C10 C11 C12 -179.8(8) . . . .
C10 C11 C12 C13 -3.2(16) . . . .
C11 C12 C13 C14 1.3(16) . . . .
C12 C13 C14 C15 1.3(16) . . . .
C11 C10 C15 C14 0.4(13) . . . .
C9 C10 C15 C14 -177.4(8) . . . .
C13 C14 C15 C10 -2.2(15) . . . .
C18 N1 C17 C18 -0.6(10) . . . 2_766
Cd1 N1 C17 C18 -173.4(4) . . . 2_766
C17 N1 C18 C17 0.6(10) . . . 2_766
Cd1 N1 C18 C17 173.6(4) . . . 2_766
Cd1 O3 C20 O4 0.5(6) . . . .
Cd1 O3 C20 C19 -178.3(5) . . . .
Cd1 O4 C20 O3 106.8(6) 2_776 . . .
Cd1 O4 C20 O3 -0.5(5) . . . .
Cd1 O4 C20 C19 -74.3(7) 2_776 . . .
Cd1 O4 C20 C19 178.4(6) . . . .
